data_2230963
loop_
_publ_author_name
'Li, Hong-Jin'
'Gao, Zhu-Qing'
'Gu, Jin-Zhong'

_publ_section_title
;
 Di-\m-benzoato-\k^3^<i>O</i>,<i>O</i>':<i>O</i>';\k^3^<i>O</i>:<i>O</i>,<i>O</i>'-bis[(benzoato-\k^2^<i>O</i>,<i>O</i>')(1,10-phenanthroline-\k^2^<i>N</i>,<i>N</i>')cadmium]
;
_journal_coeditor_code ZQ2105
_journal_issue 7
_journal_name_full 'Acta Crystallographica Section E'
_journal_page_first m919
_journal_paper_doi 10.1107/S1600536811022185
_journal_volume 67
_journal_year 2011
_chemical_formula_iupac '[Cd2 (C7 H5 O2)4 (C12 H8 N2)2]'
_chemical_formula_moiety 'C52 H36 Cd2 N4 O8'
_chemical_formula_sum 'C52 H36 Cd2 N4 O8'
_chemical_formula_weight 1069.65
_chemical_name_systematic
;Di-\m-benzoato-
\k^3^<i>O</i>,<i>O</i>':<i>O</i>';\k^3^<i>O</i>:<i>O</i>,<i>O</i>'-
bis[(benzoato-\k^2^O,<i>O</i>')(1,10-phenanthroline-
\k^2^<i>N</i>,<i>N</i>')cadmium]
;
_space_group_IT_number 15
_symmetry_cell_setting monoclinic
_symmetry_space_group_name_Hall '-C 2yc'
_symmetry_space_group_name_H-M 'C 1 2/c 1'
_atom_sites_solution_hydrogens geom
_atom_sites_solution_primary direct
_atom_sites_solution_secondary difmap
_audit_creation_method SHELXL-97
_cell_angle_alpha 90.00
_cell_angle_beta 103.759(10)
_cell_angle_gamma 90.00
_cell_formula_units_Z 4
_cell_length_a 21.90(2)
_cell_length_b 10.023(11)
_cell_length_c 20.52(2)
_cell_measurement_temperature 296(2)
_cell_volume 4375(8)
_computing_cell_refinement 'SAINT (Bruker, 1997)'
_computing_data_collection 'APEX2 (Bruker, 1997)'
_computing_data_reduction 'SAINT (Bruker, 1997)'
_computing_molecular_graphics 'DIAMOND (Brandenburg, 2006)'
_computing_publication_material 'SHELXTL (Sheldrick, 2008)'
_computing_structure_refinement 'SHELXL97 (Sheldrick, 2008)'
_computing_structure_solution 'SHELXS97 (Sheldrick, 2008)'
_diffrn_ambient_temperature 296(2)
_diffrn_measured_fraction_theta_full 0.999
_diffrn_measured_fraction_theta_max 0.999
_diffrn_measurement_device_type 'Bruker APEXII CCD'
_diffrn_measurement_method '\f and \w'
_diffrn_radiation_monochromator graphite
_diffrn_radiation_source 'fine-focus sealed tube'
_diffrn_radiation_type MoK\a
_diffrn_radiation_wavelength 0.71073
_diffrn_reflns_av_R_equivalents 0.0365
_diffrn_reflns_av_sigmaI/netI 0.0350
_diffrn_reflns_limit_h_max 26
_diffrn_reflns_limit_h_min -23
_diffrn_reflns_limit_k_max 12
_diffrn_reflns_limit_k_min -12
_diffrn_reflns_limit_l_max 24
_diffrn_reflns_limit_l_min -24
_diffrn_reflns_number 15316
_diffrn_reflns_theta_full 25.50
_diffrn_reflns_theta_max 25.50
_diffrn_reflns_theta_min 2.25
_exptl_absorpt_coefficient_mu 1.035
_exptl_absorpt_correction_T_max 0.789
_exptl_absorpt_correction_T_min 0.761
_exptl_absorpt_correction_type multi-scan
_exptl_absorpt_process_details '(SADABS; Bruker, 1997)'
_exptl_crystal_colour colourless
_exptl_crystal_density_diffrn 1.624
_exptl_crystal_density_method 'not measured'
_exptl_crystal_description block
_exptl_crystal_F_000 2144
_exptl_crystal_size_max 0.28
_exptl_crystal_size_mid 0.26
_exptl_crystal_size_min 0.24
_refine_diff_density_max 0.796
_refine_diff_density_min -0.616
_refine_ls_extinction_method none
_refine_ls_goodness_of_fit_ref 1.121
_refine_ls_hydrogen_treatment constr
_refine_ls_matrix_type full
_refine_ls_number_parameters 286
_refine_ls_number_reflns 4068
_refine_ls_number_restraints 24
_refine_ls_restrained_S_all 1.121
_refine_ls_R_factor_all 0.0616
_refine_ls_R_factor_gt 0.0399
_refine_ls_shift/su_max 0.001
_refine_ls_shift/su_mean 0.000
_refine_ls_structure_factor_coef Fsqd
_refine_ls_weighting_details 'w=1/[\s^2^(Fo^2^)+(0.0278P)^2^+10.2493P] where P=(Fo^2^+2Fc^2^)/3'
_refine_ls_weighting_scheme calc
_refine_ls_wR_factor_gt 0.0819
_refine_ls_wR_factor_ref 0.0931
_reflns_number_gt 3002
_reflns_number_total 4068
_reflns_threshold_expression I>2\s(I)
_cod_data_source_file zq2105.cif
_cod_data_source_block I
_cod_original_cell_volume 4376(8)
_cod_original_sg_symbol_H-M 'C 2/c'
_cod_database_code 2230963

loop_
_symmetry_equiv_pos_as_xyz
'x, y, z'
'-x, y, -z+1/2'
'x+1/2, y+1/2, z'
'-x+1/2, y+1/2, -z+1/2'
'-x, -y, -z'
'x, -y, z-1/2'
'-x+1/2, -y+1/2, -z'
'x+1/2, -y+1/2, z-1/2'

loop_
_atom_site_type_symbol
_atom_site_label
_atom_site_fract_x
_atom_site_fract_y
_atom_site_fract_z
_atom_site_U_iso_or_equiv
_atom_site_adp_type
_atom_site_calc_flag
_atom_site_refinement_flags
_atom_site_occupancy
_atom_site_symmetry_multiplicity
_atom_site_disorder_assembly
_atom_site_disorder_group
C C21 0.16729(15) 0.0146(4) 0.09716(19) 0.0619(13) Uani d G 1 1 . .
C C22 0.1880(2) -0.1080(4) 0.1257(2) 0.104(2) Uani d G 1 1 . .
H H22 0.1688 -0.1463 0.1570 0.125 Uiso calc R 1 1 . .
C C23 0.2374(2) -0.1733(4) 0.1075(3) 0.124(3) Uani d G 1 1 . .
H H23 0.2513 -0.2553 0.1266 0.149 Uiso calc R 1 1 . .
C C24 0.26614(18) -0.1160(6) 0.0608(3) 0.119(3) Uani d G 1 1 . .
H H24 0.2992 -0.1597 0.0486 0.143 Uiso calc R 1 1 . .
C C25 0.2454(2) 0.0065(6) 0.0322(2) 0.149(4) Uani d G 1 1 . .
H H25 0.2646 0.0448 0.0009 0.179 Uiso calc R 1 1 . .
C C26 0.1960(2) 0.0718(4) 0.0504(2) 0.116(3) Uani d G 1 1 . .
H H26 0.1821 0.1539 0.0313 0.139 Uiso calc R 1 1 . .
Cd Cd1 0.025400(15) 0.20368(3) 0.167828(17) 0.05215(13) Uani d . 1 1 . .
C C1 -0.0718(2) 0.3046(6) 0.0284(3) 0.0672(13) Uani d . 1 1 . .
H H1 -0.0786 0.2135 0.0217 0.081 Uiso calc R 1 1 . .
N N2 -0.03302(17) 0.3434(4) 0.0840(2) 0.0544(9) Uani d . 1 1 . .
C C5 -0.0233(2) 0.4760(4) 0.0932(2) 0.0547(12) Uani d . 1 1 . .
N N1 0.04950(18) 0.4302(4) 0.1968(2) 0.0561(10) Uani d . 1 1 . .
C C12 0.0894(2) 0.4697(6) 0.2513(3) 0.0718(15) Uani d . 1 1 . .
H H12 0.1095 0.4058 0.2818 0.086 Uiso calc R 1 1 . .
C C8 0.0312(3) 0.6576(5) 0.1634(3) 0.0673(15) Uani d . 1 1 . .
C C6 -0.0421(3) 0.7075(6) 0.0599(4) 0.0869(18) Uani d . 1 1 . .
H H6 -0.0627 0.7702 0.0290 0.104 Uiso calc R 1 1 . .
C C10 0.0734(3) 0.6964(6) 0.2211(4) 0.0846(18) Uani d . 1 1 . .
H H10 0.0818 0.7865 0.2296 0.102 Uiso calc R 1 1 . .
C C11 0.1029(3) 0.6042(7) 0.2656(3) 0.0856(18) Uani d . 1 1 . .
H H11 0.1316 0.6296 0.3047 0.103 Uiso calc R 1 1 . .
C C4 -0.0541(2) 0.5701(5) 0.0467(3) 0.0670(14) Uani d . 1 1 . .
C C7 -0.0023(3) 0.7484(6) 0.1148(4) 0.090(2) Uani d . 1 1 . .
H H7 0.0041 0.8395 0.1221 0.107 Uiso calc R 1 1 . .
C C9 0.0200(2) 0.5181(5) 0.1524(3) 0.0563(12) Uani d . 1 1 . .
C C3 -0.0941(3) 0.5224(6) -0.0112(3) 0.0782(16) Uani d . 1 1 . .
H H3 -0.1147 0.5820 -0.0438 0.094 Uiso calc R 1 1 . .
C C2 -0.1034(2) 0.3905(7) -0.0209(3) 0.0761(15) Uani d . 1 1 . .
H H2 -0.1303 0.3580 -0.0597 0.091 Uiso calc R 1 1 . .
O O1 -0.06784(16) 0.1836(4) 0.21712(17) 0.0731(10) Uani d U 1 1 . .
C C13 -0.0884(2) 0.0905(5) 0.1775(3) 0.0584(12) Uani d . 1 1 . .
O O2 -0.06000(17) 0.0531(3) 0.1358(2) 0.0846(11) Uani d U 1 1 . .
O O4 0.10958(18) 0.2070(4) 0.1074(2) 0.0885(12) Uani d U 1 1 . .
C C20 0.1165(2) 0.0874(5) 0.1184(3) 0.0603(12) Uani d . 1 1 . .
O O3 0.08360(17) 0.0266(4) 0.1500(2) 0.0852(11) Uani d U 1 1 . .
C C14 -0.1497(2) 0.0270(6) 0.1776(3) 0.0687(14) Uani d . 1 1 . .
C C15 -0.1692(3) -0.0831(7) 0.1401(4) 0.106(2) Uani d . 1 1 . .
H H15 -0.1437 -0.1201 0.1145 0.128 Uiso calc R 1 1 . .
C C19 -0.1870(3) 0.0794(9) 0.2161(3) 0.120(3) Uani d . 1 1 . .
H H19 -0.1735 0.1533 0.2430 0.144 Uiso calc R 1 1 . .
C C17 -0.2647(5) -0.0860(17) 0.1749(7) 0.204(9) Uani d . 1 1 . .
H H17 -0.3045 -0.1215 0.1722 0.244 Uiso calc R 1 1 . .
C C16 -0.2269(5) -0.1412(11) 0.1396(6) 0.171(5) Uani d . 1 1 . .
H H16 -0.2393 -0.2184 0.1148 0.205 Uiso calc R 1 1 . .
C C18 -0.2449(4) 0.0220(14) 0.2148(5) 0.181(6) Uani d . 1 1 . .
H H18 -0.2702 0.0571 0.2411 0.217 Uiso calc R 1 1 . .

loop_
_atom_site_aniso_label
_atom_site_aniso_U_11
_atom_site_aniso_U_22
_atom_site_aniso_U_33
_atom_site_aniso_U_12
_atom_site_aniso_U_13
_atom_site_aniso_U_23
C21 0.049(3) 0.066(3) 0.072(3) 0.001(2) 0.016(2) -0.014(3)
C22 0.086(4) 0.078(4) 0.163(6) 0.021(4) 0.060(4) 0.003(4)
C23 0.100(5) 0.093(5) 0.189(8) 0.035(4) 0.054(5) -0.006(5)
C24 0.088(5) 0.143(7) 0.139(7) 0.025(5) 0.051(5) -0.037(6)
C25 0.125(7) 0.214(10) 0.134(7) 0.063(7) 0.083(5) 0.017(7)
C26 0.106(5) 0.157(7) 0.102(5) 0.042(5) 0.060(4) 0.023(5)
Cd1 0.0478(2) 0.04592(19) 0.0689(2) 0.00002(17) 0.02607(16) -0.00061(18)
C1 0.056(3) 0.070(3) 0.079(4) -0.006(3) 0.025(3) -0.006(3)
N2 0.049(2) 0.052(2) 0.069(3) -0.0022(18) 0.027(2) -0.0026(19)
C5 0.048(3) 0.053(3) 0.074(3) 0.003(2) 0.037(3) 0.003(3)
N1 0.050(2) 0.057(2) 0.068(2) -0.020(2) 0.027(2) -0.019(2)
C12 0.063(3) 0.080(4) 0.081(4) -0.018(3) 0.034(3) -0.014(3)
C8 0.072(3) 0.044(3) 0.103(4) -0.006(3) 0.055(3) -0.009(3)
C6 0.085(4) 0.059(4) 0.133(6) 0.014(3) 0.059(4) 0.020(4)
C10 0.095(5) 0.062(4) 0.114(5) -0.018(4) 0.058(4) -0.027(4)
C11 0.073(4) 0.098(5) 0.095(4) -0.035(4) 0.039(3) -0.039(4)
C4 0.059(3) 0.063(3) 0.094(4) 0.007(3) 0.047(3) 0.011(3)
C7 0.103(5) 0.048(3) 0.137(6) 0.003(3) 0.068(5) -0.003(4)
C9 0.056(3) 0.046(3) 0.081(4) 0.000(2) 0.045(3) -0.004(2)
C3 0.061(4) 0.088(4) 0.096(4) 0.019(3) 0.039(3) 0.027(4)
C2 0.057(3) 0.101(5) 0.070(4) 0.001(3) 0.015(3) 0.007(3)
O1 0.072(2) 0.075(2) 0.071(2) -0.0174(19) 0.0138(18) -0.0037(19)
C13 0.050(3) 0.051(3) 0.074(3) 0.000(2) 0.016(3) 0.009(3)
O2 0.072(2) 0.061(2) 0.133(3) -0.0092(19) 0.049(2) -0.016(2)
O4 0.088(3) 0.075(3) 0.117(3) 0.027(2) 0.054(2) 0.019(2)
C20 0.051(3) 0.061(3) 0.071(3) 0.004(3) 0.019(2) -0.011(3)
O3 0.069(2) 0.067(2) 0.135(3) -0.0008(19) 0.056(2) -0.009(2)
C14 0.047(3) 0.081(4) 0.075(3) -0.011(3) 0.010(3) 0.018(3)
C15 0.085(5) 0.091(5) 0.130(6) -0.035(4) -0.001(4) 0.006(4)
C19 0.060(4) 0.207(9) 0.099(5) -0.015(5) 0.029(4) 0.008(5)
C17 0.084(7) 0.311(19) 0.182(12) -0.098(10) -0.036(7) 0.124(12)
C16 0.110(8) 0.148(8) 0.217(13) -0.077(7) -0.035(7) 0.061(8)
C18 0.060(5) 0.363(18) 0.126(8) -0.014(7) 0.037(5) 0.060(9)

loop_
_atom_type_symbol
_atom_type_description
_atom_type_scat_dispersion_real
_atom_type_scat_dispersion_imag
_atom_type_scat_source
C C 0.0033 0.0016 'International Tables Vol C Tables 4.2.6.8 and 6.1.1.4'
H H 0.0000 0.0000 'International Tables Vol C Tables 4.2.6.8 and 6.1.1.4'
N N 0.0061 0.0033 'International Tables Vol C Tables 4.2.6.8 and 6.1.1.4'
O O 0.0106 0.0060 'International Tables Vol C Tables 4.2.6.8 and 6.1.1.4'
Cd Cd -0.8075 1.2024 'International Tables Vol C Tables 4.2.6.8 and 6.1.1.4'

loop_
_geom_angle_atom_site_label_1
_geom_angle_atom_site_label_2
_geom_angle_atom_site_label_3
_geom_angle_site_symmetry_1
_geom_angle_site_symmetry_3
_geom_angle
_geom_angle_publ_flag
C22 C21 C26 . . 120.0 ?
C22 C21 C20 . . 120.3(3) ?
C26 C21 C20 . . 119.6(3) ?
C22 C21 Cd1 . . 116.71(19) ?
C26 C21 Cd1 . . 123.19(19) ?
C21 C22 C23 . . 120.0 ?
C21 C22 H22 . . 120.0 ?
C23 C22 H22 . . 120.0 ?
C24 C23 C22 . . 120.0 ?
C24 C23 H23 . . 120.0 ?
C22 C23 H23 . . 120.0 ?
C25 C24 C23 . . 120.0 ?
C25 C24 H24 . . 120.0 ?
C23 C24 H24 . . 120.0 ?
C24 C25 C26 . . 120.0 ?
C24 C25 H25 . . 120.0 ?
C26 C25 H25 . . 120.0 ?
C25 C26 C21 . . 120.0 ?
C25 C26 H26 . . 120.0 ?
C21 C26 H26 . . 120.0 ?
O3 Cd1 O1 . 2 89.55(14) ?
O3 Cd1 N2 . . 125.34(15) ?
O1 Cd1 N2 2 . 144.12(13) ?
O3 Cd1 O2 . . 83.90(15) ?
O1 Cd1 O2 2 . 108.88(14) ?
N2 Cd1 O2 . . 85.43(15) ?
O3 Cd1 N1 . . 133.60(14) ?
O1 Cd1 N1 2 . 79.49(14) ?
N2 Cd1 N1 . . 70.31(15) ?
O2 Cd1 N1 . . 142.34(13) ?
O3 Cd1 O4 . . 53.83(13) ?
O1 Cd1 O4 2 . 110.26(15) ?
N2 Cd1 O4 . . 88.04(14) ?
O2 Cd1 O4 . . 120.44(15) ?
N1 Cd1 O4 . . 87.97(13) ?
O3 Cd1 O1 . . 123.30(13) ?
O1 Cd1 O1 2 . 75.51(14) ?
N2 Cd1 O1 . . 89.38(13) ?
O2 Cd1 O1 . . 52.60(13) ?
N1 Cd1 O1 . . 97.48(12) ?
O4 Cd1 O1 . . 172.80(13) ?
N2 C1 C2 . . 124.1(5) ?
N2 C1 H1 . . 117.9 ?
C2 C1 H1 . . 117.9 ?
C1 N2 C5 . . 117.5(5) ?
C1 N2 Cd1 . . 126.1(3) ?
C5 N2 Cd1 . . 116.4(3) ?
N2 C5 C4 . . 122.3(5) ?
N2 C5 C9 . . 117.6(4) ?
C4 C5 C9 . . 120.1(5) ?
C12 N1 C9 . . 120.5(4) ?
C12 N1 Cd1 . . 124.6(4) ?
C9 N1 Cd1 . . 114.9(3) ?
N1 C12 C11 . . 122.5(6) ?
N1 C12 H12 . . 118.7 ?
C11 C12 H12 . . 118.7 ?
C10 C8 C7 . . 123.6(6) ?
C10 C8 C9 . . 117.9(6) ?
C7 C8 C9 . . 118.5(6) ?
C7 C6 C4 . . 121.5(6) ?
C7 C6 H6 . . 119.3 ?
C4 C6 H6 . . 119.3 ?
C11 C10 C8 . . 120.3(6) ?
C11 C10 H10 . . 119.8 ?
C8 C10 H10 . . 119.8 ?
C10 C11 C12 . . 118.4(6) ?
C10 C11 H11 . . 120.8 ?
C12 C11 H11 . . 120.8 ?
C3 C4 C5 . . 117.2(5) ?
C3 C4 C6 . . 123.5(6) ?
C5 C4 C6 . . 119.3(6) ?
C6 C7 C8 . . 121.9(6) ?
C6 C7 H7 . . 119.1 ?
C8 C7 H7 . . 119.1 ?
N1 C9 C5 . . 120.8(4) ?
N1 C9 C8 . . 120.4(5) ?
C5 C9 C8 . . 118.8(5) ?
C2 C3 C4 . . 120.6(5) ?
C2 C3 H3 . . 119.7 ?
C4 C3 H3 . . 119.7 ?
C3 C2 C1 . . 118.2(6) ?
C3 C2 H2 . . 120.9 ?
C1 C2 H2 . . 120.9 ?
C13 O1 Cd1 . 2 136.0(3) ?
C13 O1 Cd1 . . 90.0(3) ?
Cd1 O1 Cd1 2 . 103.66(14) ?
O2 C13 O1 . . 121.0(5) ?
O2 C13 C14 . . 118.5(5) ?
O1 C13 C14 . . 120.4(5) ?
C13 O2 Cd1 . . 96.3(3) ?
C20 O4 Cd1 . . 88.2(3) ?
O4 C20 O3 . . 121.2(5) ?
O4 C20 C21 . . 119.9(5) ?
O3 C20 C21 . . 118.9(5) ?
C20 O3 Cd1 . . 96.8(3) ?
C15 C14 C19 . . 119.4(6) ?
C15 C14 C13 . . 120.7(6) ?
C19 C14 C13 . . 120.0(6) ?
C14 C15 C16 . . 120.6(9) ?
C14 C15 H15 . . 119.7 ?
C16 C15 H15 . . 119.7 ?
C14 C19 C18 . . 119.9(9) ?
C14 C19 H19 . . 120.1 ?
C18 C19 H19 . . 120.1 ?
C16 C17 C18 . . 120.1(10) ?
C16 C17 H17 . . 120.0 ?
C18 C17 H17 . . 120.0 ?
C17 C16 C15 . . 120.0(12) ?
C17 C16 H16 . . 120.0 ?
C15 C16 H16 . . 120.0 ?
C17 C18 C19 . . 120.0(10) ?
C17 C18 H18 . . 120.0 ?
C19 C18 H18 . . 120.0 ?

loop_
_geom_bond_atom_site_label_1
_geom_bond_atom_site_label_2
_geom_bond_site_symmetry_2
_geom_bond_distance
_geom_bond_publ_flag
C21 C22 . 1.3900 ?
C21 C26 . 1.3900 ?
C21 C20 . 1.481(5) ?
C22 C23 . 1.3900 ?
C22 H22 . 0.9300 ?
C23 C24 . 1.3900 ?
C23 H23 . 0.9300 ?
C24 C25 . 1.3900 ?
C24 H24 . 0.9300 ?
C25 C26 . 1.3900 ?
C25 H25 . 0.9300 ?
C26 H26 . 0.9300 ?
Cd1 O3 . 2.265(4) ?
Cd1 O1 2 2.331(4) ?
Cd1 N2 . 2.347(4) ?
Cd1 O2 . 2.371(4) ?
Cd1 N1 . 2.375(4) ?
Cd1 O4 . 2.454(4) ?
Cd1 O1 . 2.493(4) ?
C1 N2 . 1.309(6) ?
C1 C2 . 1.383(7) ?
C1 H1 . 0.9300 ?
N2 C5 . 1.352(6) ?
C5 C4 . 1.396(7) ?
C5 C9 . 1.416(7) ?
N1 C12 . 1.306(6) ?
N1 C9 . 1.320(6) ?
C12 C11 . 1.396(8) ?
C12 H12 . 0.9300 ?
C8 C10 . 1.374(8) ?
C8 C7 . 1.418(8) ?
C8 C9 . 1.429(7) ?
C6 C7 . 1.317(9) ?
C6 C4 . 1.416(8) ?
C6 H6 . 0.9300 ?
C10 C11 . 1.350(8) ?
C10 H10 . 0.9300 ?
C11 H11 . 0.9300 ?
C4 C3 . 1.384(8) ?
C7 H7 . 0.9300 ?
C3 C2 . 1.344(8) ?
C3 H3 . 0.9300 ?
C2 H2 . 0.9300 ?
O1 C13 . 1.249(6) ?
O1 Cd1 2 2.331(4) ?
C13 O2 . 1.230(6) ?
C13 C14 . 1.486(6) ?
O4 C20 . 1.223(6) ?
C20 O3 . 1.237(6) ?
C14 C15 . 1.355(8) ?
C14 C19 . 1.368(8) ?
C15 C16 . 1.388(10) ?
C15 H15 . 0.9300 ?
C19 C18 . 1.387(10) ?
C19 H19 . 0.9300 ?
C17 C16 . 1.344(18) ?
C17 C18 . 1.364(18) ?
C17 H17 . 0.9300 ?
C16 H16 . 0.9300 ?
C18 H18 . 0.9300 ?
